data_2311697
loop_
_publ_author_name
'Wijethunga, Tharanga K.'
'\/Dakovi\'c, Marijana'
'Desper, John'
'Aaker\"oy, Christer B'

_publ_section_title
;
 A new tecton with parallel halogen-bond donors: a path to supramolecular
 rectangles.
;
_journal_issue 'Pt 2'
_journal_name_full 'Acta crystallographica Section B, Structural science, crystal engineering and materials'
_journal_page_first 163
_journal_page_last 167
_journal_paper_doi 10.1107/S2052520616016450
_journal_volume 73
_journal_year 2017
_chemical_formula_moiety 'C18 H8 I2, 2(C10 H8 N4)'
_chemical_formula_sum 'C38 H24 I2 N8'
_chemical_formula_weight 846.45
_space_group_IT_number 15
_space_group_name_Hall '-C 2yc'
_space_group_name_H-M_alt 'C 1 2/c 1'
_symmetry_cell_setting monoclinic
_symmetry_space_group_name_H-M 'C 1 2/c 1'
_atom_sites_solution_hydrogens geom
_atom_sites_solution_primary direct
_atom_sites_solution_secondary difmap
_audit_creation_method 'PLATON <TABLE ACC> option'
_cell_angle_alpha 90
_cell_angle_beta 102.322(7)
_cell_angle_gamma 90
_cell_formula_units_Z 4
_cell_length_a 16.0411(11)
_cell_length_b 22.6435(11)
_cell_length_c 9.6728(7)
_cell_measurement_temperature 296(2)
_cell_volume 3432.5(4)
_computing_cell_refinement
;
CrysAlisPro, Agilent Technologies, Version 1.171.37.35
;
_computing_data_collection
;
CrysAlisPro, Agilent Technologies, Version 1.171.37.35
;
_computing_data_reduction
;
CrysAlisPro, Agilent Technologies, Version 1.171.37.35
;
_computing_molecular_graphics
;
Mercury (Bruno et al., 2002)
;
_computing_publication_material
;
SHELXL-2013 (Sheldrick, 2013) and PLATON (Spek, 2003)
;
_computing_structure_refinement
;
SHELXS-2013 (Sheldrick, 2013)
;
_computing_structure_solution
;
SHELXS-2013 (Sheldrick, 2013)
;
_diffrn_ambient_temperature 296
_diffrn_measured_fraction_theta_full 0.995
_diffrn_measured_fraction_theta_max 0.997
_diffrn_measurement_device_type
;
;
_diffrn_measurement_method '\w scan'
_diffrn_radiation_monochromator graphite
_diffrn_radiation_source 'Enhance (Mo) X-ray Source'
_diffrn_radiation_type MoK\a
_diffrn_radiation_wavelength 0.71073
_diffrn_reflns_av_R_equivalents 0.0217
_diffrn_reflns_av_sigmaI/netI 0.0331
_diffrn_reflns_limit_h_max 19
_diffrn_reflns_limit_h_min -22
_diffrn_reflns_limit_k_max 28
_diffrn_reflns_limit_k_min -31
_diffrn_reflns_limit_l_max 13
_diffrn_reflns_limit_l_min -12
_diffrn_reflns_number 10609
_diffrn_reflns_theta_full 25.24
_diffrn_reflns_theta_max 30.00
_diffrn_reflns_theta_min 4.13
_exptl_absorpt_coefficient_mu 1.873
_exptl_absorpt_correction_T_max 0.684
_exptl_absorpt_correction_T_min 0.527
_exptl_absorpt_correction_type multi-scan
_exptl_absorpt_process_details SADABS
_exptl_crystal_colour orange
_exptl_crystal_density_diffrn 1.638
_exptl_crystal_density_method 'Not Measured'
_exptl_crystal_description prism
_exptl_crystal_F_000 1656
_exptl_crystal_size_max 0.360
_exptl_crystal_size_mid 0.343
_exptl_crystal_size_min 0.168
_refine_diff_density_max 0.671
_refine_diff_density_min -0.549
_refine_ls_extinction_method none
_refine_ls_goodness_of_fit_ref 1.050
_refine_ls_hydrogen_treatment constr
_refine_ls_matrix_type full
_refine_ls_number_parameters 218
_refine_ls_number_reflns 5009
_refine_ls_number_restraints 0
_refine_ls_restrained_S_all 1.050
_refine_ls_R_factor_all 0.0671
_refine_ls_R_factor_gt 0.0382
_refine_ls_shift/su_max 0.001
_refine_ls_shift/su_mean 0.000
_refine_ls_structure_factor_coef Fsqd
_refine_ls_weighting_details 'W=1/[\S^2^(FO^2^)+(0.0365P)^2^+0.6702P] WHERE P=(FO^2^+2FC^2^)/3'
_refine_ls_weighting_scheme calc
_refine_ls_wR_factor_gt 0.0808
_refine_ls_wR_factor_ref 0.0921
_reflns_number_gt 3363
_reflns_number_total 5009
_reflns_threshold_expression 'i > 2\s(i)'
_cod_data_source_file ao5017sup1.cif
_cod_data_source_block DIEAAzopy
_cod_original_sg_symbol_H-M 'C 2/c'
_cod_database_code 2311697

loop_
_symmetry_equiv_pos_site_id
_symmetry_equiv_pos_as_xyz
1 x,y,z
2 -x,y,1/2-z
3 -x,-y,-z
4 x,-y,1/2+z
5 1/2+x,1/2+y,z
6 1/2-x,1/2+y,1/2-z
7 1/2-x,1/2-y,-z
8 1/2+x,1/2-y,1/2+z

loop_
_atom_site_aniso_label
_atom_site_aniso_U_11
_atom_site_aniso_U_22
_atom_site_aniso_U_33
_atom_site_aniso_U_12
_atom_site_aniso_U_13
_atom_site_aniso_U_23
I1 0.0794(2) 0.03990(10) 0.0647(2) 0.00480(10) 0.01380(10) 0.00560(10)
C1 0.0621(17) 0.0388(16) 0.0575(17) -0.0033(12) 0.0124(14) 0.0012(13)
C2 0.0519(14) 0.0326(14) 0.0585(16) -0.0024(11) 0.0201(12) -0.0003(12)
C3 0.055(2) 0.0273(18) 0.056(2) 0.0000 0.0174(17) 0.0000
C4 0.071(3) 0.0255(19) 0.087(3) 0.0000 0.024(2) 0.0000
C5 0.0595(16) 0.0325(14) 0.0699(19) -0.0046(12) 0.0209(14) -0.0055(13)
C6 0.080(2) 0.0382(18) 0.090(3) -0.0108(15) 0.013(2) -0.0125(17)
C7 0.090(2) 0.052(2) 0.082(3) -0.0170(18) -0.001(2) -0.0147(19)
C8 0.074(2) 0.054(2) 0.066(2) -0.0045(16) -0.0004(16) 0.0004(16)
C9 0.0638(17) 0.0452(18) 0.0478(16) -0.0003(13) 0.0046(13) 0.0063(13)
C10 0.0702(19) 0.0476(19) 0.0547(17) 0.0019(14) 0.0086(14) 0.0053(14)
N1 0.0780(18) 0.0491(17) 0.0694(19) 0.0110(12) 0.0222(14) 0.0076(14)
N2 0.0756(19) 0.069(2) 0.082(2) 0.0067(15) 0.0180(16) -0.0010(17)
N3 0.0692(17) 0.066(2) 0.079(2) -0.0010(14) 0.0207(15) -0.0034(16)
N4 0.105(3) 0.054(2) 0.170(4) 0.003(2) 0.009(3) -0.007(3)
C11 0.0605(18) 0.0404(17) 0.077(2) 0.0029(13) 0.0239(16) -0.0023(15)
C12 0.0741(19) 0.0506(18) 0.0571(18) 0.0047(15) 0.0141(15) 0.0101(15)
C13 0.090(2) 0.0526(19) 0.0560(19) -0.0001(17) 0.0165(16) -0.0100(16)
C14 0.098(3) 0.069(2) 0.061(2) 0.0105(19) 0.0182(19) 0.0121(19)
C15 0.096(2) 0.066(2) 0.057(2) 0.0045(19) 0.0141(18) -0.0108(18)
C16 0.072(2) 0.0430(18) 0.114(3) -0.0025(16) 0.038(2) -0.011(2)
C17 0.078(2) 0.052(2) 0.116(3) 0.0009(17) 0.029(2) 0.002(2)
C18 0.094(3) 0.059(3) 0.156(5) 0.000(2) 0.025(3) 0.014(3)
C19 0.136(5) 0.075(4) 0.152(5) -0.008(3) -0.005(4) -0.032(3)
C20 0.100(3) 0.065(3) 0.119(4) 0.007(2) 0.012(3) 0.003(3)

loop_
_atom_site_type_symbol
_atom_site_label
_atom_site_fract_x
_atom_site_fract_y
_atom_site_fract_z
_atom_site_U_iso_or_equiv
_atom_site_thermal_displace_type
_atom_site_calc_flag
_atom_site_refinement_flags
_atom_site_occupancy
I I1 0.11678(2) 0.03974(2) 0.47853(2) 0.06160(10) Uani d . 1.000
C C1 0.10921(17) 0.24424(14) 0.4744(3) 0.0529(10) Uani d . 1.000
C C2 0.05328(16) 0.27465(11) 0.3602(3) 0.0464(8) Uani d . 1.000
C C3 0.00000 0.24495(16) 0.25000 0.0453(11) Uani d STP 1.000
C C4 0.00000 0.36717(17) 0.25000 0.0601(15) Uani d STP 1.000
C C5 0.05281(18) 0.33782(12) 0.3612(3) 0.0529(10) Uani d . 1.000
C C6 0.1077(2) 0.36789(16) 0.4742(4) 0.0702(13) Uani d . 1.000
C C7 0.1597(2) 0.33846(16) 0.5787(4) 0.0776(14) Uani d . 1.000
C C8 0.1611(2) 0.27596(15) 0.5800(4) 0.0670(12) Uani d . 1.000
C C9 0.11126(17) 0.18099(14) 0.4761(3) 0.0534(10) Uani d . 1.000
C C10 0.11289(18) 0.12900(15) 0.4772(3) 0.0582(11) Uani d . 1.000
N N1 0.12352(16) 0.91594(13) 0.4845(3) 0.0645(10) Uani d . 1.000
N N2 0.12331(18) 0.73037(15) 0.4638(3) 0.0754(11) Uani d . 1.000
N N3 0.16147(18) 0.70573(14) 0.5668(3) 0.0707(11) Uani d . 1.000
N N4 0.1429(3) 0.52001(17) 0.5485(6) 0.1127(18) Uani d . 1.000
C C11 0.12799(18) 0.79467(14) 0.4809(4) 0.0579(11) Uani d . 1.000
C C12 0.15148(19) 0.82470(14) 0.6076(3) 0.0606(11) Uani d . 1.000
C C13 0.1481(2) 0.88537(14) 0.6035(4) 0.0661(11) Uani d . 1.000
C C14 0.1016(2) 0.88556(17) 0.3654(4) 0.0758(14) Uani d . 1.000
C C15 0.1021(2) 0.82556(16) 0.3588(4) 0.0733(12) Uani d . 1.000
C C16 0.1532(2) 0.64095(15) 0.5488(5) 0.0736(13) Uani d . 1.000
C C17 0.1930(2) 0.60900(16) 0.6627(5) 0.0808(14) Uani d . 1.000
C C18 0.1856(3) 0.54862(18) 0.6574(7) 0.103(2) Uani d . 1.000
C C19 0.1052(4) 0.5503(2) 0.4359(8) 0.126(3) Uani d . 1.000
C C20 0.1079(3) 0.6132(2) 0.4322(6) 0.0964(19) Uani d . 1.000
H H3 0.00000 0.20390 0.25000 0.0540 Uiso c RUP 1.000
H H4 0.00000 0.40820 0.25000 0.0720 Uiso c RUP 1.000
H H6 0.10760 0.40900 0.47580 0.0840 Uiso c RU 1.000
H H7 0.19510 0.35930 0.65100 0.0930 Uiso c RU 1.000
H H8 0.19750 0.25620 0.65300 0.0800 Uiso c RU 1.000
H H12 0.16900 0.80460 0.69260 0.0730 Uiso c RU 1.000
H H13 0.16380 0.90600 0.68820 0.0790 Uiso c RU 1.000
H H14 0.08500 0.90650 0.28120 0.0910 Uiso c RU 1.000
H H15 0.08500 0.80610 0.27270 0.0880 Uiso c RU 1.000
H H17 0.22460 0.62760 0.74260 0.0970 Uiso c RU 1.000
H H18 0.21250 0.52700 0.73600 0.1240 Uiso c RU 1.000
H H19 0.07600 0.53010 0.35670 0.1510 Uiso c RU 1.000
H H20 0.08000 0.63430 0.35340 0.1160 Uiso c RU 1.000

loop_
_atom_type_symbol
_atom_type_description
_atom_type_scat_dispersion_real
_atom_type_scat_dispersion_imag
_atom_type_scat_source
C C 0.0033 0.0016 ' International Tables Vol C Tables 4.2.6.8 and 6.1.1.4'
H H 0.0000 0.0000 ' International Tables Vol C Tables 4.2.6.8 and 6.1.1.4'
I I -0.4742 1.8119 ' International Tables Vol C Tables 4.2.6.8 and 6.1.1.4'
N N 0.0061 0.0033 ' International Tables Vol C Tables 4.2.6.8 and 6.1.1.4'

loop_
_geom_angle_atom_site_label_1
_geom_angle_atom_site_label_2
_geom_angle_atom_site_label_3
_geom_angle_site_symmetry_1
_geom_angle_site_symmetry_3
_geom_angle
_geom_angle_publ_flag
C10 I1 N1 . 1.545 179.17(10) yes
C13 N1 C14 . . 117.3(3) yes
N3 N2 C11 . . 111.5(3) yes
N2 N3 C16 . . 110.4(3) yes
C18 N4 C19 . . 118.6(4) yes
C2 C1 C9 . . 119.7(3) no
C8 C1 C9 . . 120.3(3) no
C2 C1 C8 . . 120.0(3) no
C1 C2 C3 . . 122.5(3) no
C1 C2 C5 . . 118.4(3) no
C3 C2 C5 . . 119.1(3) no
C2 C3 C2 . 2_555 122.1(3) no
C5 C4 C5 . 2_555 122.8(3) no
C2 C5 C6 . . 118.7(3) no
C4 C5 C6 . . 122.8(3) no
C2 C5 C4 . . 118.5(3) no
C5 C6 C7 . . 121.6(3) no
C6 C7 C8 . . 120.6(3) no
C1 C8 C7 . . 120.7(3) no
C1 C9 C10 . . 179.9(4) no
I1 C10 C9 . . 179.5(3) yes
C2 C3 H3 2_555 . 119.00 no
C2 C3 H3 . . 119.00 no
C5 C4 H4 . . 119.00 no
C5 C4 H4 2_555 . 119.00 no
C5 C6 H6 . . 119.00 no
C7 C6 H6 . . 119.00 no
C8 C7 H7 . . 120.00 no
C6 C7 H7 . . 120.00 no
C1 C8 H8 . . 120.00 no
C7 C8 H8 . . 120.00 no
N2 C11 C12 . . 125.9(3) yes
N2 C11 C15 . . 114.5(3) yes
C12 C11 C15 . . 119.5(3) no
C11 C12 C13 . . 117.7(3) no
N1 C13 C12 . . 123.2(3) yes
N1 C14 C15 . . 123.9(4) yes
C11 C15 C14 . . 118.5(3) no
N3 C16 C17 . . 114.7(4) yes
N3 C16 C20 . . 125.1(4) yes
C17 C16 C20 . . 120.2(4) no
C16 C17 C18 . . 118.6(4) no
N4 C18 C17 . . 123.6(5) yes
N4 C19 C20 . . 121.9(6) yes
C16 C20 C19 . . 117.1(5) no
C11 C12 H12 . . 121.00 no
C13 C12 H12 . . 121.00 no
N1 C13 H13 . . 118.00 no
C12 C13 H13 . . 118.00 no
N1 C14 H14 . . 118.00 no
C15 C14 H14 . . 118.00 no
C11 C15 H15 . . 121.00 no
C14 C15 H15 . . 121.00 no
C16 C17 H17 . . 121.00 no
C18 C17 H17 . . 121.00 no
N4 C18 H18 . . 118.00 no
C17 C18 H18 . . 118.00 no
N4 C19 H19 . . 119.00 no
C20 C19 H19 . . 119.00 no
C16 C20 H20 . . 121.00 no
C19 C20 H20 . . 121.00 no

loop_
_geom_bond_atom_site_label_1
_geom_bond_atom_site_label_2
_geom_bond_site_symmetry_2
_geom_bond_distance
_geom_bond_publ_flag
I1 C10 . 2.022(3) yes
I1 N1 1_545 2.805(3) yes
N1 C13 . 1.329(5) yes
N1 C14 . 1.323(5) yes
N2 N3 . 1.191(4) yes
N2 C11 . 1.466(5) yes
N3 C16 . 1.480(5) yes
N4 C19 . 1.320(9) yes
N4 C18 . 1.300(8) yes
C1 C2 . 1.441(4) no
C1 C8 . 1.375(5) no
C1 C9 . 1.433(4) no
C2 C3 . 1.389(3) no
C2 C5 . 1.431(4) no
C4 C5 2_555 1.388(3) no
C4 C5 . 1.388(3) no
C5 C6 . 1.422(5) no
C6 C7 . 1.342(5) no
C7 C8 . 1.415(5) no
C9 C10 . 1.178(5) no
C3 H3 . 0.9300 no
C4 H4 . 0.9300 no
C6 H6 . 0.9300 no
C7 H7 . 0.9300 no
C8 H8 . 0.9300 no
C11 C12 . 1.382(5) no
C11 C15 . 1.359(5) no
C12 C13 . 1.375(4) no
C14 C15 . 1.360(5) no
C16 C17 . 1.358(6) no
C16 C20 . 1.358(7) no
C17 C18 . 1.372(5) no
C19 C20 . 1.426(6) no
C12 H12 . 0.9300 no
C13 H13 . 0.9300 no
C14 H14 . 0.9300 no
C15 H15 . 0.9300 no
C17 H17 . 0.9300 no
C18 H18 . 0.9300 no
C19 H19 . 0.9300 no
C20 H20 . 0.9300 no

loop_
_geom_hbond_atom_site_label_D
_geom_hbond_atom_site_label_H
_geom_hbond_atom_site_label_A
_geom_hbond_site_symmetry_A
_geom_hbond_distance_DH
_geom_hbond_distance_HA
_geom_hbond_distance_DA
_geom_hbond_angle_DHA
C13 H13 I1 4_565 0.93 3.30 4.131(3) 150.4
C14 H14 I1 4_564 0.93 3.31 4.160(4) 153.1

loop_
_geom_torsion_atom_site_label_1
_geom_torsion_atom_site_label_2
_geom_torsion_atom_site_label_3
_geom_torsion_atom_site_label_4
_geom_torsion_site_symmetry_1
_geom_torsion_site_symmetry_4
_geom_torsion
_geom_torsion_publ_flag
C14 N1 C13 C12 . . -0.1(5) no
C13 N1 C14 C15 . . 0.7(5) no
C11 N2 N3 C16 . . 178.0(3) no
N3 N2 C11 C15 . . 166.5(3) no
N3 N2 C11 C12 . . -17.0(5) no
N2 N3 C16 C17 . . -178.4(3) no
N2 N3 C16 C20 . . -0.6(5) no
C19 N4 C18 C17 . . 0.8(8) no
C18 N4 C19 C20 . . -1.9(9) no
C9 C1 C2 C3 . . 0.3(4) no
C8 C1 C2 C3 . . 179.4(3) no
C8 C1 C2 C5 . . -0.7(4) no
C2 C1 C8 C7 . . 0.6(5) no
C9 C1 C8 C7 . . 179.7(3) no
C9 C1 C2 C5 . . -179.8(3) no
C1 C2 C3 C2 . 2_555 -179.5(2) no
C1 C2 C5 C4 . . 178.9(2) no
C1 C2 C5 C6 . . 0.3(4) no
C5 C2 C3 C2 . 2_555 0.6(3) no
C3 C2 C5 C6 . . -179.8(2) no
C3 C2 C5 C4 . . -1.2(4) no
C5 C4 C5 C6 2_555 . 179.2(3) no
C5 C4 C5 C2 2_555 . 0.6(3) no
C2 C5 C6 C7 . . 0.3(5) no
C4 C5 C6 C7 . . -178.3(3) no
C5 C6 C7 C8 . . -0.4(5) no
C6 C7 C8 C1 . . -0.1(5) no
N2 C11 C12 C13 . . -176.9(3) no
C15 C11 C12 C13 . . -0.6(5) no
N2 C11 C15 C14 . . 177.8(3) no
C12 C11 C15 C14 . . 1.1(5) no
C11 C12 C13 N1 . . 0.0(5) no
N1 C14 C15 C11 . . -1.2(5) no
N3 C16 C17 C18 . . 177.3(4) no
C20 C16 C17 C18 . . -0.6(6) no
N3 C16 C20 C19 . . -178.2(4) no
C17 C16 C20 C19 . . -0.5(7) no
C16 C17 C18 N4 . . 0.5(7) no
N4 C19 C20 C16 . . 1.8(9) no
